data_1575593
loop_
_publ_author_name
'Jaramillo-Garc&#xed;a, Jonathan'
'S&#xe1;nchez-Mendieta, V&#xed;ctor'
'Rosales-V&#xe1;zquez, Luis D'
'Morales-Lukie, Ra&#xfa;l A'
'Mart&#xed;nez-Otero, Diego'
'German-Acacio, Juan M'
'Pinz&#xf3;n-Vanegas, Cristian'
'Le&#xf3;n-G&#xf3;mez, Juan Pablo'
'Dorazco-Gonz&#xe1;lez, Alejandro'

_publ_section_title
;
 Zn-cycloalkyldicarboxylate 2D-coordination polymers bearing
 4,4'-trimethylenebipyridine: crystal structures, solid state CPMAS
 <sup>13</sup>C NMR structural correlations and luminescence sensing of
 ethanol.
;
_journal_issue 39
_journal_name_full 'Dalton transactions (Cambridge, England : 2003)'
_journal_page_first 14763
_journal_page_last 14778
_journal_paper_doi 10.1039/d5dt01490e
_journal_volume 54
_journal_year 2025
_chemical_absolute_configuration ad
_chemical_formula_moiety 'C19 H20 N2 O4 Zn, 0.315(H2 O)'
_chemical_formula_sum 'C19 H20.63 N2 O4.31 Zn'
_chemical_formula_weight 411.41
_space_group_crystal_system orthorhombic
_space_group_IT_number 41
_space_group_name_Hall 'A 2 -2ab'
_space_group_name_H-M_alt 'A e a 2'
_atom_sites_solution_hydrogens mixed
_audit_creation_method SHELXL-2016/6
_audit_update_record
;
2023-04-27 deposited with the CCDC.	2025-09-02 downloaded from the CCDC.
;
_cell_angle_alpha 90
_cell_angle_beta 90
_cell_angle_gamma 90
_cell_formula_units_Z 8
_cell_length_a 18.6825(3)
_cell_length_b 18.8344(3)
_cell_length_c 10.41000(10)
_cell_measurement_reflns_used 9996
_cell_measurement_temperature 100(2)
_cell_measurement_theta_max 71.59
_cell_measurement_theta_min 4.70
_cell_volume 3663.00(9)
_computing_cell_refinement 'Bruker SAINT'
_computing_data_collection 'Bruker APEX2'
_computing_data_reduction 'Bruker SAINT'
_computing_molecular_graphics 'Bruker SHELXTL'
_computing_publication_material 'Bruker SHELXTL'
_computing_structure_refinement 'SHELXL-2016/6 (Sheldrick, 2016)'
_computing_structure_solution 'SHELXS-97 (Sheldrick 2008)'
_diffrn_ambient_temperature 100(2)
_diffrn_measured_fraction_theta_full 0.994
_diffrn_measured_fraction_theta_max 0.994
_diffrn_measurement_device_type 'Bruker APEX-II CCD'
_diffrn_measurement_method '\w scans'
_diffrn_radiation_monochromator mirrors
_diffrn_radiation_type CuK\a
_diffrn_radiation_wavelength 1.54178
_diffrn_reflns_av_R_equivalents 0.0214
_diffrn_reflns_av_unetI/netI 0.0155
_diffrn_reflns_Laue_measured_fraction_full 0.994
_diffrn_reflns_Laue_measured_fraction_max 0.994
_diffrn_reflns_limit_h_max 22
_diffrn_reflns_limit_h_min -22
_diffrn_reflns_limit_k_max 19
_diffrn_reflns_limit_k_min -22
_diffrn_reflns_limit_l_max 12
_diffrn_reflns_limit_l_min -11
_diffrn_reflns_number 17294
_diffrn_reflns_point_group_measured_fraction_full 0.996
_diffrn_reflns_point_group_measured_fraction_max 0.995
_diffrn_reflns_theta_full 67.679
_diffrn_reflns_theta_max 70.047
_diffrn_reflns_theta_min 4.695
_diffrn_source 'Incoatec ImuS'
_exptl_absorpt_coefficient_mu 2.112
_exptl_absorpt_correction_T_max 0.7535
_exptl_absorpt_correction_T_min 0.6011
_exptl_absorpt_correction_type multi-scan
_exptl_absorpt_process_details
; 
 SADABS 2016/2: Krause, L., Herbst-Irmer, R., Sheldrick G.M. & Stalke D., 
 J. Appl. Cryst. 48 (2015) 3-10 
;
_exptl_crystal_colour colourless
_exptl_crystal_density_diffrn 1.492
_exptl_crystal_description Prism
_exptl_crystal_F_000 1705
_exptl_crystal_size_max 0.372
_exptl_crystal_size_mid 0.171
_exptl_crystal_size_min 0.115
_refine_diff_density_max 0.384
_refine_diff_density_min -0.316
_refine_diff_density_rms 0.054
_refine_ls_abs_structure_details
; 
 Refined as an inversion twin. 
;
_refine_ls_abs_structure_Flack 0.27(5)
_refine_ls_extinction_method none
_refine_ls_goodness_of_fit_ref 1.107
_refine_ls_hydrogen_treatment mixed
_refine_ls_matrix_type full
_refine_ls_number_parameters 480
_refine_ls_number_reflns 3415
_refine_ls_number_restraints 1268
_refine_ls_restrained_S_all 1.022
_refine_ls_R_factor_all 0.0329
_refine_ls_R_factor_gt 0.0328
_refine_ls_shift/su_max 0.000
_refine_ls_shift/su_mean 0.000
_refine_ls_structure_factor_coef Fsqd
_refine_ls_weighting_details 'w=1/[\s^2^(Fo^2^)+(0.0457P)^2^+5.7677P] where P=(Fo^2^+2Fc^2^)/3'
_refine_ls_weighting_scheme calc
_refine_ls_wR_factor_gt 0.0877
_refine_ls_wR_factor_ref 0.0879
_reflns_Friedel_coverage 0.888
_reflns_Friedel_fraction_full 0.997
_reflns_Friedel_fraction_max 0.997
_reflns_number_gt 3396
_reflns_number_total 3415
_reflns_threshold_expression 'I > 2\s(I)'
_cod_data_source_file d5dt01490e2.cif
_cod_data_source_block 195SMV17
_cod_depositor_comments 'Adding full bibliography for 1575593--1575595.cif.'
_cod_original_cell_volume 3663.01(9)
_cod_original_sg_symbol_Hall 'A 2 -2ac'
_cod_original_sg_symbol_H-M 'A b a 2'
_cod_database_code 1575593
_shelx_shelxl_version_number 2016/6
_shelx_space_group_comment
; 
The symmetry employed for this shelxl refinement is uniquely defined 
by the following loop, which should always be used as a source of 
symmetry information in preference to the above space-group names. 
They are only intended as comments. 
;
_shelx_estimated_absorpt_t_min 0.507
_shelx_estimated_absorpt_t_max 0.793

loop_
_space_group_symop_operation_xyz
'x, y, z'
'-x, -y, z'
'x+1/2, -y+1/2, z'
'-x+1/2, y+1/2, z'
'x, y+1/2, z+1/2'
'-x, -y+1/2, z+1/2'
'x+1/2, -y+1, z+1/2'
'-x+1/2, y+1, z+1/2'

loop_
_atom_site_label
_atom_site_type_symbol
_atom_site_fract_x
_atom_site_fract_y
_atom_site_fract_z
_atom_site_U_iso_or_equiv
_atom_site_adp_type
_atom_site_occupancy
_atom_site_site_symmetry_order
_atom_site_calc_flag
_atom_site_refinement_flags_posn
_atom_site_refinement_flags_adp
_atom_site_refinement_flags_occupancy
_atom_site_disorder_assembly
_atom_site_disorder_group
O6 O 0.500000 0.000000 0.2482(8) 0.049(3) Uani 0.63(2) 2 d DS T P . .
H6 H 0.511(4) 0.0359(15) 0.291(4) 0.074 Uiso 0.63(2) 1 d D U P . .
Zn1 Zn 0.5077(7) 0.3145(7) 0.0664(16) 0.0314(14) Uani 0.512(6) 1 d D U P A 1
O1 O 0.5627(13) 0.2451(11) 0.167(2) 0.0312(18) Uani 0.512(6) 1 d D U P A 1
O2 O 0.6335(13) 0.3367(10) 0.217(2) 0.034(3) Uani 0.512(6) 1 d D U P A 1
O3 O 0.5665(17) 0.2274(15) 0.469(3) 0.036(2) Uani 0.512(6) 1 d D U P A 1
O5 O 0.5829(8) 0.1185(9) 0.3886(17) 0.041(3) Uani 0.512(6) 1 d D U P A 1
N1 N 0.4702(13) 0.3815(11) 0.2032(19) 0.0318(15) Uani 0.512(6) 1 d D U P A 1
N2 N 0.4291(7) 0.6429(8) 0.9266(17) 0.0384(17) Uani 0.512(6) 1 d D U P A 1
C1 C 0.6186(17) 0.2721(13) 0.220(4) 0.0336(14) Uani 0.512(6) 1 d D U P A 1
C2 C 0.6562(9) 0.2213(11) 0.312(2) 0.0401(13) Uani 0.512(6) 1 d D U P A 1
C3 C 0.5987(13) 0.1832(11) 0.391(2) 0.0398(18) Uani 0.512(6) 1 d D U P A 1
C4 C 0.7190(9) 0.2556(8) 0.3902(19) 0.0459(18) Uani 0.512(6) 1 d D U P A 1
H4A H 0.708822 0.261565 0.482887 0.055 Uiso 0.512(6) 1 calc R U P A 1
H4B H 0.737706 0.300055 0.352150 0.055 Uiso 0.512(6) 1 calc R U P A 1
C5 C 0.7654(6) 0.1873(6) 0.3573(12) 0.0448(17) Uani 0.512(6) 1 d D U P A 1
H5A H 0.814651 0.197982 0.328327 0.054 Uiso 0.512(6) 1 calc R U P A 1
H5B H 0.765267 0.150718 0.425665 0.054 Uiso 0.512(6) 1 calc R U P A 1
C6 C 0.7136(8) 0.1727(9) 0.2496(15) 0.0439(18) Uani 0.512(6) 1 d D U P A 1
H6A H 0.698819 0.122364 0.243990 0.053 Uiso 0.512(6) 1 calc R U P A 1
H6B H 0.730387 0.190201 0.165160 0.053 Uiso 0.512(6) 1 calc R U P A 1
C7 C 0.4317(12) 0.4400(11) 0.1820(16) 0.0329(18) Uani 0.512(6) 1 d D U P A 1
H7 H 0.425200 0.455755 0.096078 0.040 Uiso 0.512(6) 1 calc R U P A 1
C8 C 0.4012(8) 0.4782(7) 0.2801(11) 0.0316(18) Uani 0.512(6) 1 d D U P A 1
H8 H 0.374145 0.519706 0.261515 0.038 Uiso 0.512(6) 1 calc R U P A 1
C9 C 0.4097(6) 0.4563(5) 0.4057(10) 0.0317(15) Uani 0.512(6) 1 d D U P A 1
C10 C 0.4493(7) 0.3956(5) 0.4275(13) 0.0311(17) Uani 0.512(6) 1 d D U P A 1
H10 H 0.455793 0.378650 0.512677 0.037 Uiso 0.512(6) 1 calc R U P A 1
C11 C 0.4790(11) 0.3598(8) 0.3266(18) 0.0336(18) Uani 0.512(6) 1 d D U P A 1
H11 H 0.506614 0.318483 0.343270 0.040 Uiso 0.512(6) 1 calc R U P A 1
C12 C 0.3752(6) 0.4945(5) 0.5160(9) 0.0380(15) Uani 0.512(6) 1 d D U P A 1
H12A H 0.413471 0.511937 0.573613 0.046 Uiso 0.512(6) 1 calc R U P A 1
H12B H 0.346543 0.459574 0.565255 0.046 Uiso 0.512(6) 1 calc R U P A 1
C13 C 0.3272(5) 0.5564(5) 0.4826(9) 0.0387(15) Uani 0.512(6) 1 d D U P A 1
H13A H 0.293069 0.545752 0.412462 0.046 Uiso 0.512(6) 1 calc R U P A 1
H13B H 0.353900 0.600647 0.464308 0.046 Uiso 0.512(6) 1 calc R U P A 1
C14 C 0.2866(6) 0.5552(7) 0.6404(10) 0.0446(17) Uani 0.512(6) 1 d D U P A 1
H14A H 0.241706 0.583115 0.638851 0.054 Uiso 0.512(6) 1 calc R U P A 1
H14B H 0.274390 0.505691 0.664029 0.054 Uiso 0.512(6) 1 calc R U P A 1
C15 C 0.4191(8) 0.6736(10) 0.8107(17) 0.0434(18) Uani 0.512(6) 1 d D U P A 1
H15 H 0.444800 0.716042 0.793744 0.052 Uiso 0.512(6) 1 calc R U P A 1
C16 C 0.3749(7) 0.6488(7) 0.7153(15) 0.0439(18) Uani 0.512(6) 1 d D U P A 1
H16 H 0.370409 0.673278 0.635913 0.053 Uiso 0.512(6) 1 calc R U P A 1
C17 C 0.3365(6) 0.5857(6) 0.7389(11) 0.0431(16) Uani 0.512(6) 1 d D U P A 1
C18 C 0.3463(6) 0.5544(6) 0.8529(11) 0.0466(18) Uani 0.512(6) 1 d D U P A 1
H18 H 0.321988 0.511321 0.871568 0.056 Uiso 0.512(6) 1 calc R U P A 1
C19 C 0.3916(7) 0.5837(6) 0.9444(12) 0.0464(18) Uani 0.512(6) 1 d D U P A 1
H19 H 0.396028 0.560073 1.024581 0.056 Uiso 0.512(6) 1 calc R U P A 1
Zn1A Zn 0.5170(7) 0.3215(7) 0.0594(15) 0.0294(13) Uani 0.488(6) 1 d D U P A 2
O1A O 0.5651(14) 0.2456(12) 0.155(2) 0.0307(17) Uani 0.488(6) 1 d D U P A 2
O2A O 0.6436(13) 0.3309(11) 0.199(2) 0.034(3) Uani 0.488(6) 1 d D U P A 2
O3A O 0.5615(18) 0.2320(16) 0.460(3) 0.036(2) Uani 0.488(6) 1 d D U P A 2
O5A O 0.6014(9) 0.1217(10) 0.4099(18) 0.045(3) Uani 0.488(6) 1 d D U P A 2
N1A N 0.4681(14) 0.3819(12) 0.1972(19) 0.0322(16) Uani 0.488(6) 1 d D U P A 2
N2A N 0.4188(8) 0.6404(9) 0.9184(18) 0.0366(17) Uani 0.488(6) 1 d D U P A 2
C1A C 0.6176(18) 0.2717(14) 0.221(4) 0.0336(15) Uani 0.488(6) 1 d D U P A 2
C2A C 0.6558(9) 0.2196(11) 0.307(2) 0.0400(13) Uani 0.488(6) 1 d D U P A 2
C3A C 0.6025(14) 0.1876(11) 0.401(2) 0.0399(18) Uani 0.488(6) 1 d D U P A 2
C4A C 0.7240(9) 0.2422(9) 0.380(2) 0.0468(17) Uani 0.488(6) 1 d D U P A 2
H4C H 0.736789 0.292870 0.369146 0.056 Uiso 0.488(6) 1 calc R U P A 2
H4D H 0.723830 0.228873 0.472399 0.056 Uiso 0.488(6) 1 calc R U P A 2
C5A C 0.7665(7) 0.1919(7) 0.2955(15) 0.0539(19) Uani 0.488(6) 1 d D U P A 2
H5C H 0.798889 0.216826 0.235160 0.065 Uiso 0.488(6) 1 calc R U P A 2
H5D H 0.793193 0.155568 0.344807 0.065 Uiso 0.488(6) 1 calc R U P A 2
C6A C 0.7008(8) 0.1630(10) 0.2317(16) 0.0434(18) Uani 0.488(6) 1 d D U P A 2
H6C H 0.689629 0.113349 0.255351 0.052 Uiso 0.488(6) 1 calc R U P A 2
H6D H 0.700117 0.169513 0.137334 0.052 Uiso 0.488(6) 1 calc R U P A 2
C7A C 0.4304(12) 0.4400(11) 0.1645(16) 0.0311(17) Uani 0.488(6) 1 d D U P A 2
H7A H 0.422322 0.448477 0.075756 0.037 Uiso 0.488(6) 1 calc R U P A 2
C8A C 0.4030(9) 0.4878(8) 0.2506(11) 0.0307(18) Uani 0.488(6) 1 d D U P A 2
H8A H 0.376908 0.527936 0.221056 0.037 Uiso 0.488(6) 1 calc R U P A 2
C9A C 0.4133(6) 0.4775(5) 0.3797(10) 0.0314(16) Uani 0.488(6) 1 d D U P A 2
C10A C 0.4516(8) 0.4176(6) 0.4177(13) 0.0335(18) Uani 0.488(6) 1 d D U P A 2
H10A H 0.459203 0.408025 0.506275 0.040 Uiso 0.488(6) 1 calc R U P A 2
C11A C 0.4782(12) 0.3724(8) 0.3256(18) 0.0328(18) Uani 0.488(6) 1 d D U P A 2
H11A H 0.505112 0.332326 0.352957 0.039 Uiso 0.488(6) 1 calc R U P A 2
C12A C 0.3859(5) 0.5301(6) 0.4798(9) 0.0350(16) Uani 0.488(6) 1 d D U P A 2
H12C H 0.425116 0.542440 0.539614 0.042 Uiso 0.488(6) 1 calc R U P A 2
H12D H 0.370146 0.574197 0.436393 0.042 Uiso 0.488(6) 1 calc R U P A 2
C13A C 0.3240(5) 0.4991(5) 0.5547(13) 0.0413(16) Uani 0.488(6) 1 d D U P A 2
H13C H 0.339943 0.471478 0.630388 0.050 Uiso 0.488(6) 1 calc R U P A 2
H13D H 0.292028 0.469702 0.500466 0.050 Uiso 0.488(6) 1 calc R U P A 2
C14A C 0.2844(6) 0.5820(6) 0.5980(10) 0.0398(17) Uani 0.488(6) 1 d D U P A 2
H14C H 0.287100 0.616738 0.526824 0.048 Uiso 0.488(6) 1 calc R U P A 2
H14D H 0.233860 0.576124 0.624643 0.048 Uiso 0.488(6) 1 calc R U P A 2
C15A C 0.4285(9) 0.6704(9) 0.7984(17) 0.0413(18) Uani 0.488(6) 1 d D U P A 2
H15A H 0.465720 0.704107 0.786746 0.050 Uiso 0.488(6) 1 calc R U P A 2
C16A C 0.3861(7) 0.6531(7) 0.6961(16) 0.0429(18) Uani 0.488(6) 1 d D U P A 2
H16A H 0.393932 0.675041 0.615191 0.051 Uiso 0.488(6) 1 calc R U P A 2
C17A C 0.3315(6) 0.6035(6) 0.7097(11) 0.0410(16) Uani 0.488(6) 1 d D U P A 2
C18A C 0.3220(6) 0.5718(6) 0.8283(11) 0.0432(18) Uani 0.488(6) 1 d D U P A 2
H18A H 0.286058 0.536750 0.839847 0.052 Uiso 0.488(6) 1 calc R U P A 2
C19A C 0.3655(6) 0.5916(6) 0.9308(12) 0.0390(17) Uani 0.488(6) 1 d D U P A 2
H19A H 0.357656 0.570378 1.012319 0.047 Uiso 0.488(6) 1 calc R U P A 2

loop_
_atom_site_aniso_label
_atom_site_aniso_U_11
_atom_site_aniso_U_22
_atom_site_aniso_U_33
_atom_site_aniso_U_23
_atom_site_aniso_U_13
_atom_site_aniso_U_12
O6 0.073(6) 0.045(5) 0.029(5) 0.000 0.000 0.015(4)
Zn1 0.056(3) 0.0209(17) 0.017(2) -0.0021(16) -0.0035(19) 0.0070(16)
O1 0.046(3) 0.030(3) 0.018(4) 0.005(3) -0.002(3) 0.010(2)
O2 0.047(6) 0.033(4) 0.020(7) -0.002(4) 0.007(5) 0.010(4)
O3 0.050(4) 0.040(4) 0.017(4) 0.011(3) 0.005(4) 0.017(3)
O5 0.057(6) 0.044(4) 0.023(5) 0.007(3) -0.007(4) 0.025(4)
N1 0.049(3) 0.026(3) 0.021(3) -0.008(3) -0.002(3) 0.006(3)
N2 0.060(4) 0.031(3) 0.025(3) -0.004(3) 0.008(3) -0.001(3)
C1 0.045(3) 0.038(3) 0.017(3) 0.004(3) 0.004(3) 0.010(3)
C2 0.047(2) 0.052(3) 0.021(2) 0.006(2) 0.002(2) 0.018(2)
C3 0.053(3) 0.047(3) 0.019(3) 0.009(3) 0.001(3) 0.020(3)
C4 0.047(3) 0.061(4) 0.029(3) 0.006(3) -0.001(3) 0.020(3)
C5 0.044(3) 0.066(4) 0.024(3) 0.010(3) -0.005(3) 0.023(3)
C6 0.047(3) 0.060(3) 0.025(3) 0.007(3) 0.000(3) 0.020(3)
C7 0.048(3) 0.030(3) 0.021(4) -0.006(3) -0.002(3) 0.005(3)
C8 0.044(3) 0.029(3) 0.022(4) -0.005(3) 0.000(3) 0.005(3)
C9 0.043(3) 0.030(3) 0.022(3) -0.005(3) 0.002(3) 0.002(3)
C10 0.046(3) 0.025(4) 0.022(3) -0.002(3) 0.002(3) 0.003(3)
C11 0.049(3) 0.029(4) 0.023(3) -0.004(3) 0.000(3) 0.006(3)
C12 0.049(3) 0.038(3) 0.027(3) -0.003(3) 0.010(3) 0.000(3)
C13 0.041(3) 0.046(3) 0.030(3) -0.013(3) 0.005(3) 0.001(3)
C14 0.047(3) 0.051(4) 0.036(3) -0.017(3) 0.011(3) 0.000(3)
C15 0.059(4) 0.039(3) 0.032(4) 0.000(3) 0.003(3) 0.001(3)
C16 0.054(4) 0.047(3) 0.031(4) -0.001(3) 0.004(3) 0.002(3)
C17 0.051(3) 0.047(3) 0.031(3) -0.015(3) 0.010(3) -0.001(3)
C18 0.063(4) 0.041(4) 0.036(3) -0.008(3) 0.006(3) -0.004(3)
C19 0.068(4) 0.039(3) 0.032(3) -0.001(3) 0.004(3) -0.003(3)
Zn1A 0.051(3) 0.022(2) 0.0153(13) 0.0005(16) -0.0016(19) 0.0099(19)
O1A 0.047(3) 0.029(3) 0.016(3) 0.002(3) -0.001(3) 0.009(3)
O2A 0.042(6) 0.043(5) 0.017(6) 0.001(4) 0.006(5) -0.003(5)
O3A 0.049(4) 0.041(4) 0.018(4) 0.008(3) 0.005(4) 0.016(3)
O5A 0.065(8) 0.041(4) 0.027(6) 0.015(4) 0.004(5) 0.021(5)
N1A 0.050(3) 0.026(3) 0.020(3) -0.008(3) -0.001(3) 0.005(3)
N2A 0.059(4) 0.029(3) 0.022(3) -0.006(3) 0.004(3) -0.002(3)
C1A 0.045(3) 0.039(3) 0.017(3) 0.004(3) 0.004(3) 0.009(3)
C2A 0.047(2) 0.052(3) 0.021(2) 0.006(2) 0.002(2) 0.017(2)
C3A 0.054(3) 0.046(3) 0.020(3) 0.010(3) 0.002(3) 0.019(3)
C4A 0.048(3) 0.064(4) 0.028(3) 0.003(3) -0.002(3) 0.018(3)
C5A 0.051(3) 0.072(4) 0.039(4) 0.001(4) 0.001(3) 0.018(3)
C6A 0.045(4) 0.060(4) 0.025(4) 0.006(3) 0.001(3) 0.020(3)
C7A 0.048(3) 0.028(3) 0.018(4) -0.007(3) -0.001(3) 0.005(3)
C8A 0.043(3) 0.029(3) 0.021(4) -0.004(3) -0.001(3) 0.004(3)
C9A 0.043(3) 0.029(3) 0.022(3) -0.005(3) 0.002(3) 0.003(3)
C10A 0.048(3) 0.031(4) 0.021(3) -0.002(4) 0.001(3) 0.002(4)
C11A 0.049(3) 0.026(4) 0.023(3) -0.002(3) 0.000(3) 0.004(3)
C12A 0.044(3) 0.034(3) 0.027(3) -0.005(3) 0.005(3) 0.000(3)
C13A 0.044(3) 0.047(3) 0.033(3) -0.012(3) 0.006(3) -0.004(3)
C14A 0.043(3) 0.049(4) 0.028(3) -0.013(3) 0.010(3) 0.001(3)
C15A 0.057(4) 0.038(3) 0.029(3) -0.002(3) 0.004(3) 0.002(3)
C16A 0.053(4) 0.046(3) 0.030(4) -0.004(3) 0.004(3) 0.001(3)
C17A 0.049(3) 0.044(3) 0.030(3) -0.011(3) 0.009(3) 0.005(3)
C18A 0.054(4) 0.042(4) 0.034(3) -0.008(3) 0.000(3) 0.001(3)
C19A 0.053(4) 0.035(3) 0.029(3) -0.004(3) 0.005(3) 0.001(3)

loop_
_atom_type_symbol
_atom_type_description
_atom_type_scat_dispersion_real
_atom_type_scat_dispersion_imag
_atom_type_scat_source
C C 0.0181 0.0091 'International Tables Vol C Tables 4.2.6.8 and 6.1.1.4'
H H 0.0000 0.0000 'International Tables Vol C Tables 4.2.6.8 and 6.1.1.4'
N N 0.0311 0.0180 'International Tables Vol C Tables 4.2.6.8 and 6.1.1.4'
O O 0.0492 0.0322 'International Tables Vol C Tables 4.2.6.8 and 6.1.1.4'
Zn Zn -1.5491 0.6778 'International Tables Vol C Tables 4.2.6.8 and 6.1.1.4'

loop_
_geom_angle_atom_site_label_1
_geom_angle_atom_site_label_2
_geom_angle_atom_site_label_3
_geom_angle
_geom_angle_site_symmetry_1
_geom_angle_site_symmetry_3
_geom_angle_publ_flag
H6 O6 H6 116(5) . 2_655 ?
O3 Zn1 O1 113.1(11) 6_654 . ?
O3 Zn1 N1 112.6(13) 6_654 . ?
O1 Zn1 N1 102.7(10) . . ?
O3 Zn1 N2 101.8(14) 6_654 2_664 ?
O1 Zn1 N2 109.9(10) . 2_664 ?
N1 Zn1 N2 117.1(10) . 2_664 ?
C1 O1 Zn1 113.0(14) . . ?
C3 O3 Zn1 114(2) . 6_655 ?
C7 N1 C11 118.1(13) . . ?
C7 N1 Zn1 125.7(13) . . ?
C11 N1 Zn1 115.8(12) . . ?
C19 N2 C15 114.1(14) . . ?
C19 N2 Zn1 122.4(12) . 2_666 ?
C15 N2 Zn1 123.4(13) . 2_666 ?
O2 C1 O1 123.8(18) . . ?
O2 C1 C2 121.6(19) . . ?
O1 C1 C2 113.3(15) . . ?
C1 C2 C3 107.8(16) . . ?
C1 C2 C6 115.0(19) . . ?
C3 C2 C6 115.6(14) . . ?
C1 C2 C4 114.3(14) . . ?
C3 C2 C4 116.4(16) . . ?
C6 C2 C4 86.8(10) . . ?
O5 C3 O3 121.4(18) . . ?
O5 C3 C2 127.8(16) . . ?
O3 C3 C2 110.8(17) . . ?
C2 C4 C5 87.9(9) . . ?
C2 C4 H4A 114.0 . . ?
C5 C4 H4A 114.0 . . ?
C2 C4 H4B 114.0 . . ?
C5 C4 H4B 114.0 . . ?
H4A C4 H4B 111.2 . . ?
C6 C5 C4 87.6(9) . . ?
C6 C5 H5A 114.1 . . ?
C4 C5 H5A 114.1 . . ?
C6 C5 H5B 114.1 . . ?
C4 C5 H5B 114.1 . . ?
H5A C5 H5B 111.2 . . ?
C5 C6 C2 91.3(10) . . ?
C5 C6 H6A 113.4 . . ?
C2 C6 H6A 113.4 . . ?
C5 C6 H6B 113.4 . . ?
C2 C6 H6B 113.4 . . ?
H6A C6 H6B 110.7 . . ?
N1 C7 C8 122.2(13) . . ?
N1 C7 H7 118.9 . . ?
C8 C7 H7 118.9 . . ?
C7 C8 C9 120.0(11) . . ?
C7 C8 H8 120.0 . . ?
C9 C8 H8 120.0 . . ?
C8 C9 C10 117.7(9) . . ?
C8 C9 C12 122.2(9) . . ?
C10 C9 C12 120.1(9) . . ?
C11 C10 C9 120.0(11) . . ?
C11 C10 H10 120.0 . . ?
C9 C10 H10 120.0 . . ?
N1 C11 C10 122.0(12) . . ?
N1 C11 H11 119.0 . . ?
C10 C11 H11 119.0 . . ?
C9 C12 C13 116.6(8) . . ?
C9 C12 H12A 108.1 . . ?
C13 C12 H12A 108.1 . . ?
C9 C12 H12B 108.1 . . ?
C13 C12 H12B 108.1 . . ?
H12A C12 H12B 107.3 . . ?
C12 C13 C14 91.7(7) . . ?
C12 C13 H13A 113.3 . . ?
C14 C13 H13A 113.3 . . ?
C12 C13 H13B 113.3 . . ?
C14 C13 H13B 113.3 . . ?
H13A C13 H13B 110.7 . . ?
C17 C14 C13 110.8(8) . . ?
C17 C14 H14A 109.5 . . ?
C13 C14 H14A 109.5 . . ?
C17 C14 H14B 109.5 . . ?
C13 C14 H14B 109.5 . . ?
H14A C14 H14B 108.1 . . ?
N2 C15 C16 125.8(15) . . ?
N2 C15 H15 117.1 . . ?
C16 C15 H15 117.1 . . ?
C15 C16 C17 117.8(12) . . ?
C15 C16 H16 121.1 . . ?
C17 C16 H16 121.1 . . ?
C18 C17 C16 117.1(11) . . ?
C18 C17 C14 121.6(10) . . ?
C16 C17 C14 121.3(11) . . ?
C17 C18 C19 121.1(10) . . ?
C17 C18 H18 119.4 . . ?
C19 C18 H18 119.4 . . ?
N2 C19 C18 124.0(12) . . ?
N2 C19 H19 118.0 . . ?
C18 C19 H19 118.0 . . ?
O1A Zn1A N2A 110.8(10) . 2_664 ?
O1A Zn1A N1A 104.7(10) . . ?
N2A Zn1A N1A 125.1(11) 2_664 . ?
C1A O1A Zn1A 109.8(14) . . ?
C7A N1A C11A 115.4(13) . . ?
C7A N1A Zn1A 120.6(13) . . ?
C11A N1A Zn1A 123.5(13) . . ?
C19A N2A C15A 117.2(14) . . ?
O2A C1A O1A 123(2) . . ?
O2A C1A C2A 120.7(18) . . ?
O1A C1A C2A 115.1(16) . . ?
C1A C2A C3A 109.4(18) . . ?
C1A C2A C4A 120.3(16) . . ?
C3A C2A C4A 109.2(16) . . ?
C1A C2A C6A 114(2) . . ?
C3A C2A C6A 113.8(15) . . ?
C4A C2A C6A 89.5(10) . . ?
O5A C3A O3A 127(2) . . ?
O5A C3A C2A 116.9(16) . . ?
O3A C3A C2A 115.9(18) . . ?
C5A C4A C2A 88.4(11) . . ?
C5A C4A H4C 113.9 . . ?
C2A C4A H4C 113.9 . . ?
C5A C4A H4D 113.9 . . ?
C2A C4A H4D 113.9 . . ?
H4C C4A H4D 111.1 . . ?
C6A C5A C4A 93.2(10) . . ?
C6A C5A H5C 113.1 . . ?
C4A C5A H5C 113.1 . . ?
C6A C5A H5D 113.1 . . ?
C4A C5A H5D 113.1 . . ?
H5C C5A H5D 110.5 . . ?
C5A C6A C2A 88.4(10) . . ?
C5A C6A H6C 113.9 . . ?
C2A C6A H6C 113.9 . . ?
C5A C6A H6D 113.9 . . ?
C2A C6A H6D 113.9 . . ?
H6C C6A H6D 111.1 . . ?
N1A C7A C8A 124.4(13) . . ?
N1A C7A H7A 117.8 . . ?
C8A C7A H7A 117.8 . . ?
C7A C8A C9A 119.7(12) . . ?
C7A C8A H8A 120.2 . . ?
C9A C8A H8A 120.2 . . ?
C8A C9A C10A 117.7(10) . . ?
C8A C9A C12A 122.0(10) . . ?
C10A C9A C12A 120.3(10) . . ?
C11A C10A C9A 119.3(11) . . ?
C11A C10A H10A 120.4 . . ?
C9A C10A H10A 120.4 . . ?
N1A C11A C10A 123.5(13) . . ?
N1A C11A H11A 118.3 . . ?
C10A C11A H11A 118.3 . . ?
C13A C12A C9A 111.0(8) . . ?
C13A C12A H12C 109.4 . . ?
C9A C12A H12C 109.4 . . ?
C13A C12A H12D 109.4 . . ?
C9A C12A H12D 109.4 . . ?
H12C C12A H12D 108.0 . . ?
C12A C13A C14A 96.2(7) . . ?
C12A C13A H13C 112.5 . . ?
C14A C13A H13C 112.5 . . ?
C12A C13A H13D 112.5 . . ?
C14A C13A H13D 112.5 . . ?
H13C C13A H13D 110.0 . . ?
C17A C14A C13A 100.8(8) . . ?
C17A C14A H14C 111.6 . . ?
C13A C14A H14C 111.6 . . ?
C17A C14A H14D 111.6 . . ?
C13A C14A H14D 111.6 . . ?
H14C C14A H14D 109.4 . . ?
C16A C15A N2A 122.0(15) . . ?
C16A C15A H15A 119.0 . . ?
N2A C15A H15A 119.0 . . ?
C15A C16A C17A 120.4(13) . . ?
C15A C16A H16A 119.8 . . ?
C17A C16A H16A 119.8 . . ?
C18A C17A C16A 118.3(11) . . ?
C18A C17A C14A 119.8(10) . . ?
C16A C17A C14A 121.8(11) . . ?
C17A C18A C19A 119.6(11) . . ?
C17A C18A H18A 120.2 . . ?
C19A C18A H18A 120.2 . . ?
N2A C19A C18A 122.4(12) . . ?
N2A C19A H19A 118.8 . . ?
C18A C19A H19A 118.8 . . ?

loop_
_geom_bond_atom_site_label_1
_geom_bond_atom_site_label_2
_geom_bond_distance
_geom_bond_site_symmetry_2
_geom_bond_publ_flag
O6 H6 0.832(15) . ?
O6 H6 0.832(15) 2_655 ?
Zn1 O3 1.89(3) 6_654 ?
Zn1 O1 1.966(13) . ?
Zn1 N1 2.029(13) . ?
Zn1 N2 2.04(2) 2_664 ?
O1 C1 1.287(15) . ?
O2 C1 1.247(16) . ?
O3 C3 1.309(16) . ?
O5 C3 1.254(15) . ?
N1 C7 1.334(14) . ?
N1 C11 1.358(15) . ?
N2 C19 1.330(15) . ?
N2 C15 1.351(15) . ?
C1 C2 1.526(14) . ?
C2 C3 1.528(15) . ?
C2 C6 1.553(15) . ?
C2 C4 1.564(16) . ?
C4 C5 1.588(15) . ?
C4 H4A 0.9900 . ?
C4 H4B 0.9900 . ?
C5 C6 1.506(16) . ?
C5 H5A 0.9900 . ?
C5 H5B 0.9900 . ?
C6 H6A 0.9900 . ?
C6 H6B 0.9900 . ?
C7 C8 1.374(14) . ?
C7 H7 0.9500 . ?
C8 C9 1.380(12) . ?
C8 H8 0.9500 . ?
C9 C10 1.381(12) . ?
C9 C12 1.500(11) . ?
C10 C11 1.365(14) . ?
C10 H10 0.9500 . ?
C11 H11 0.9500 . ?
C12 C13 1.511(13) . ?
C12 H12A 0.9900 . ?
C12 H12B 0.9900 . ?
C13 C14 1.810(12) . ?
C13 H13A 0.9900 . ?
C13 H13B 0.9900 . ?
C14 C17 1.500(13) . ?
C14 H14A 0.9900 . ?
C14 H14B 0.9900 . ?
C15 C16 1.374(15) . ?
C15 H15 0.9500 . ?
C16 C17 1.410(15) . ?
C16 H16 0.9500 . ?
C17 C18 1.337(15) . ?
C18 C19 1.388(14) . ?
C18 H18 0.9500 . ?
C19 H19 0.9500 . ?
Zn1A O1A 1.962(14) . ?
Zn1A N2A 2.03(2) 2_664 ?
Zn1A N1A 2.047(14) . ?
Zn1A O3A 2.06(4) 6_654 ?
O1A C1A 1.293(16) . ?
O2A C1A 1.237(17) . ?
O3A C3A 1.286(16) . ?
O5A C3A 1.244(16) . ?
N1A C7A 1.344(15) . ?
N1A C11A 1.361(15) . ?
N2A C19A 1.361(15) . ?
N2A C15A 1.382(16) . ?
C1A C2A 1.508(15) . ?
C2A C3A 1.523(15) . ?
C2A C4A 1.546(16) . ?
C2A C6A 1.568(16) . ?
C4A C5A 1.521(16) . ?
C4A H4C 0.9900 . ?
C4A H4D 0.9900 . ?
C5A C6A 1.498(17) . ?
C5A H5C 0.9900 . ?
C5A H5D 0.9900 . ?
C6A H6C 0.9900 . ?
C6A H6D 0.9900 . ?
C7A C8A 1.370(14) . ?
C7A H7A 0.9500 . ?
C8A C9A 1.371(12) . ?
C8A H8A 0.9500 . ?
C9A C10A 1.394(13) . ?
C9A C12A 1.526(12) . ?
C10A C11A 1.376(14) . ?
C10A H10A 0.9500 . ?
C11A H11A 0.9500 . ?
C12A C13A 1.512(13) . ?
C12A H12C 0.9900 . ?
C12A H12D 0.9900 . ?
C13A C14A 1.786(13) . ?
C13A H13C 0.9900 . ?
C13A H13D 0.9900 . ?
C14A C17A 1.513(13) . ?
C14A H14C 0.9900 . ?
C14A H14D 0.9900 . ?
C15A C16A 1.367(15) . ?
C15A H15A 0.9500 . ?
C16A C17A 1.390(15) . ?
C16A H16A 0.9500 . ?
C17A C18A 1.382(15) . ?
C18A C19A 1.391(15) . ?
C18A H18A 0.9500 . ?
C19A H19A 0.9500 . ?

loop_
_geom_hbond_atom_site_label_D
_geom_hbond_atom_site_label_H
_geom_hbond_atom_site_label_A
_geom_hbond_distance_DH
_geom_hbond_distance_HA
_geom_hbond_distance_DA
_geom_hbond_angle_DHA
_geom_hbond_site_symmetry_A
O6 H6 O5 0.832(15) 2.30(3) 3.084(16) 158(7) .
O6 H6 O5A 0.832(15) 2.65(4) 3.418(17) 154(7) .

loop_
_geom_torsion_atom_site_label_1
_geom_torsion_atom_site_label_2
_geom_torsion_atom_site_label_3
_geom_torsion_atom_site_label_4
_geom_torsion
_geom_torsion_site_symmetry_1
_geom_torsion_site_symmetry_2
_geom_torsion_site_symmetry_3
_geom_torsion_site_symmetry_4
_geom_torsion_publ_flag
Zn1 O1 C1 O2 5(6) . . . . ?
Zn1 O1 C1 C2 173(2) . . . . ?
O2 C1 C2 C3 125(4) . . . . ?
O1 C1 C2 C3 -42(4) . . . . ?
O2 C1 C2 C6 -104(4) . . . . ?
O1 C1 C2 C6 88(4) . . . . ?
O2 C1 C2 C4 -6(5) . . . . ?
O1 C1 C2 C4 -173(3) . . . . ?
Zn1 O3 C3 O5 -3(5) 6_655 . . . ?
Zn1 O3 C3 C2 178.2(15) 6_655 . . . ?
C1 C2 C3 O5 114(3) . . . . ?
C6 C2 C3 O5 -17(3) . . . . ?
C4 C2 C3 O5 -116(3) . . . . ?
C1 C2 C3 O3 -68(4) . . . . ?
C6 C2 C3 O3 162(3) . . . . ?
C4 C2 C3 O3 62(3) . . . . ?
C1 C2 C4 C5 -135(2) . . . . ?
C3 C2 C4 C5 98.6(16) . . . . ?
C6 C2 C4 C5 -18.5(12) . . . . ?
C2 C4 C5 C6 19.1(12) . . . . ?
C4 C5 C6 C2 -19.3(12) . . . . ?
C1 C2 C6 C5 134.9(15) . . . . ?
C3 C2 C6 C5 -98.3(18) . . . . ?
C4 C2 C6 C5 19.6(12) . . . . ?
C11 N1 C7 C8 0.0(9) . . . . ?
Zn1 N1 C7 C8 172.2(17) . . . . ?
N1 C7 C8 C9 -0.1(4) . . . . ?
C7 C8 C9 C10 -0.2(4) . . . . ?
C7 C8 C9 C12 -177.5(11) . . . . ?
C8 C9 C10 C11 0.7(8) . . . . ?
C12 C9 C10 C11 178.1(12) . . . . ?
C7 N1 C11 C10 0.6(11) . . . . ?
Zn1 N1 C11 C10 -172.5(15) . . . . ?
C9 C10 C11 N1 -0.9(12) . . . . ?
C8 C9 C12 C13 2.8(13) . . . . ?
C10 C9 C12 C13 -174.4(8) . . . . ?
C9 C12 C13 C14 163.3(9) . . . . ?
C12 C13 C14 C17 75.1(10) . . . . ?
C19 N2 C15 C16 0.0(9) . . . . ?
Zn1 N2 C15 C16 -177.2(10) 2_666 . . . ?
N2 C15 C16 C17 -0.1(4) . . . . ?
C15 C16 C17 C18 -0.4(4) . . . . ?
C15 C16 C17 C14 179.5(10) . . . . ?
C13 C14 C17 C18 -135.4(9) . . . . ?
C13 C14 C17 C16 44.7(11) . . . . ?
C16 C17 C18 C19 1.1(9) . . . . ?
C14 C17 C18 C19 -178.8(10) . . . . ?
C15 N2 C19 C18 0.7(11) . . . . ?
Zn1 N2 C19 C18 177.9(10) 2_666 . . . ?
C17 C18 C19 N2 -1.4(12) . . . . ?
Zn1A O1A C1A O2A -17(6) . . . . ?
Zn1A O1A C1A C2A 176(2) . . . . ?
O2A C1A C2A C3A 134(4) . . . . ?
O1A C1A C2A C3A -58(4) . . . . ?
O2A C1A C2A C4A 6(5) . . . . ?
O1A C1A C2A C4A 174(3) . . . . ?
O2A C1A C2A C6A -98(4) . . . . ?
O1A C1A C2A C6A 70(4) . . . . ?
Zn1A O3A C3A O5A -6(5) 6_655 . . . ?
Zn1A O3A C3A C2A 170.8(16) 6_655 . . . ?
C1A C2A C3A O5A 129(2) . . . . ?
C4A C2A C3A O5A -97(2) . . . . ?
C6A C2A C3A O5A 1(3) . . . . ?
C1A C2A C3A O3A -48(4) . . . . ?
C4A C2A C3A O3A 86(4) . . . . ?
C6A C2A C3A O3A -176(3) . . . . ?
C1A C2A C4A C5A -112(3) . . . . ?
C3A C2A C4A C5A 120.5(16) . . . . ?
C6A C2A C4A C5A 5.4(14) . . . . ?
C2A C4A C5A C6A -5.6(15) . . . . ?
C4A C5A C6A C2A 5.5(15) . . . . ?
C1A C2A C6A C5A 117.7(16) . . . . ?
C3A C2A C6A C5A -116.3(19) . . . . ?
C4A C2A C6A C5A -5.4(14) . . . . ?
C11A N1A C7A C8A -0.1(9) . . . . ?
Zn1A N1A C7A C8A -172.2(17) . . . . ?
N1A C7A C8A C9A -0.1(4) . . . . ?
C7A C8A C9A C10A -0.4(4) . . . . ?
C7A C8A C9A C12A 178.2(12) . . . . ?
C8A C9A C10A C11A 1.1(8) . . . . ?
C12A C9A C10A C11A -177.5(12) . . . . ?
C7A N1A C11A C10A 0.9(12) . . . . ?
Zn1A N1A C11A C10A 172.7(17) . . . . ?
C9A C10A C11A N1A -1.4(12) . . . . ?
C8A C9A C12A C13A 109.3(11) . . . . ?
C10A C9A C12A C13A -72.1(12) . . . . ?
C9A C12A C13A C14A -154.8(9) . . . . ?
C12A C13A C14A C17A -79.9(10) . . . . ?
C19A N2A C15A C16A 0.8(9) . . . . ?
Zn1A N2A C15A C16A -175.9(9) 2_666 . . . ?
N2A C15A C16A C17A -0.5(4) . . . . ?
C15A C16A C17A C18A -0.8(4) . . . . ?
C15A C16A C17A C14A -178.8(10) . . . . ?
C13A C14A C17A C18A -77.0(10) . . . . ?
C13A C14A C17A C16A 101.0(9) . . . . ?
C16A C17A C18A C19A 1.8(8) . . . . ?
C14A C17A C18A C19A 179.9(9) . . . . ?
C15A N2A C19A C18A 0.3(11) . . . . ?
Zn1A N2A C19A C18A 176.6(11) 2_666 . . . ?
C17A C18A C19A N2A -1.6(12) . . . . ?
